data_4126516
loop_
_publ_author_name
'Hennersdorf, Felix'
'Fr\"otschel, Julia'
'Weigand, Jan J.'

_publ_section_title
;
 Selective Derivatization of a Hexaphosphane from Functionalization of
 White Phosphorus.
;
_journal_name_full 'Journal of the American Chemical Society'
_journal_paper_doi 10.1021/jacs.7b07704
_journal_year 2017
_chemical_formula_moiety 'C58 H84 Ga2 N4 O P6, 2(C7 H8)'
_chemical_formula_sum 'C72 H100 Ga2 N4 O P6'
_chemical_formula_weight 1362.81
_space_group_crystal_system triclinic
_space_group_IT_number 2
_space_group_name_Hall '-P 1'
_space_group_name_H-M_alt 'P -1'
_symmetry_space_group_name_Hall '-P 1'
_symmetry_space_group_name_H-M 'P -1'
_atom_sites_solution_hydrogens mixed
_audit_creation_date 2017-07-02
_audit_creation_method
;
Olex2 1.2
(compiled 2015.09.30 svn.r3233 for OlexSys, GUI svn.r5103)
;
_cell_angle_alpha 89.6385(11)
_cell_angle_beta 68.9491(14)
_cell_angle_gamma 88.0122(12)
_cell_formula_units_Z 2
_cell_length_a 13.2249(2)
_cell_length_b 15.7757(2)
_cell_length_c 18.2072(3)
_cell_measurement_reflns_used 29551
_cell_measurement_temperature 100.00(10)
_cell_measurement_theta_max 76.5570
_cell_measurement_theta_min 3.5790
_cell_volume 3542.88(10)
_computing_cell_refinement 'CrysAlisPro 1.171.38.43 (Rigaku OD, 2015)'
_computing_data_collection 'CrysAlisPro 1.171.38.43 (Rigaku OD, 2015)'
_computing_data_reduction 'CrysAlisPro 1.171.38.43 (Rigaku OD, 2015)'
_computing_molecular_graphics 'Olex2 (Dolomanov et al., 2009)'
_computing_publication_material 'Olex2 (Dolomanov et al., 2009)'
_computing_structure_refinement 'ShelXL (Sheldrick, 2015)'
_computing_structure_solution 'ShelXT (Sheldrick, 2015)'
_diffrn_ambient_environment N~2~
_diffrn_ambient_temperature 100.00(10)
_diffrn_detector 'CCD plate'
_diffrn_detector_area_resol_mean 5.2850
_diffrn_detector_type AtlasS2
_diffrn_measured_fraction_theta_full 1.000
_diffrn_measured_fraction_theta_max 0.988
_diffrn_measurement_details
;
List of Runs (angles in degrees, time in seconds):

  # Type    Start    End  Width  t~exp~   \w     \q     \k     \f   Frames
--------------------------------------------------------------------------
  1  \w    -26.00  59.00   0.50    1.00    --   42.75 -77.00-120.00  170
  2  \w     63.00 127.00   0.50    4.00    --  111.00 -61.00 -90.00  128
  3  \w     87.00 133.00   0.50    4.00    --  111.00 -30.00 -90.00   92
  4  \w     94.00 126.00   0.50    4.00    --  111.00 -45.00-180.00   64
  5  \w     60.00  86.00   0.50    4.00    --  111.00 -45.00 -30.00   52
  6  \w     88.00 134.00   0.50    4.00    --  111.00 -45.00 -30.00   92
  7  \w    104.00 134.00   0.50    4.00    --  111.00 -30.00  30.00   60
  8  \w    132.00 177.00   0.50    4.00    --  111.00   0.00  60.00   90
  9  \w    138.00 168.00   0.50    4.00    --  111.00  30.00  90.00   60
 10  \w    112.00 178.00   0.50    4.00    --  111.00  61.00  60.00  132
 11  \w    104.00 173.00   0.50    4.00    --  111.00 125.00 -60.00  138
 12  \w     88.00 168.00   0.50    4.00    --  111.00  45.00   0.00  160
 13  \w     77.00 103.00   0.50    4.00    --  111.00 -30.00  30.00   52
 14  \w     75.00 110.00   0.50    4.00    --  111.00 -45.00  60.00   70
 15  \w     64.00  98.00   0.50    4.00    --  111.00 -94.00  90.00   68
 16  \w     57.00  93.00   0.50    4.00    --  111.00 -94.00   0.00   72
 17  \w     41.00 121.00   0.50    4.00    --  111.00-125.00 -90.00  160
 18  \w     50.00  76.00   0.50    4.00    --  111.00 -94.00-150.00   52
 19  \w     41.00 111.00   0.50    4.00    --  111.00-125.00-120.00  140
 20  \w     40.00 120.00   0.50    4.00    --  111.00-125.00   0.00  160
 21  \w     50.00  83.00   0.50    1.00    --   42.75 -99.00 150.00   66
 22  \w     31.00  74.00   0.50    1.00    --   42.75-125.00  30.00   86
 23  \w     30.00  94.00   0.50    4.00    --  111.00 -94.00 -90.00  128
 24  \w     40.00  77.00   0.50    4.00    --  111.00 -45.00-180.00   74
 25  \w     40.00 121.00   0.50    4.00    --  111.00-125.00-180.00  162
 26  \w     28.00  81.00   0.50    4.00    --  111.00   0.00  60.00  106
 27  \w     68.00  95.00   0.50    1.00    --   42.75  77.00 -90.00   54
 28  \w     47.00 120.00   0.50    4.00    --  111.00-125.00  90.00  146
 29  \w     39.00  89.00   0.50    4.00    --  111.00-125.00 150.00  100
 30  \w    -63.00  30.00   0.50    1.00    --  -38.50  57.00 150.00  186
 31  \w   -109.00 -14.00   0.50    1.00    --  -38.50 -57.00   0.00  190
;
_diffrn_measurement_device 'four-circle diffractometer'
_diffrn_measurement_device_type 'SuperNova, Dual, Cu at zero, AtlasS2'
_diffrn_measurement_method '\w scans'
_diffrn_orient_matrix_type 'CrysAlisPro convention (1999,Acta A55,543-557)'
_diffrn_orient_matrix_UB_11 -0.1145670000
_diffrn_orient_matrix_UB_12 -0.0067103000
_diffrn_orient_matrix_UB_13 -0.0026701000
_diffrn_orient_matrix_UB_21 0.0005994000
_diffrn_orient_matrix_UB_22 -0.0947704000
_diffrn_orient_matrix_UB_23 0.0208323000
_diffrn_orient_matrix_UB_31 -0.0497267000
_diffrn_orient_matrix_UB_32 0.0228434000
_diffrn_orient_matrix_UB_33 0.0881995000
_diffrn_radiation_monochromator mirror
_diffrn_radiation_probe x-ray
_diffrn_radiation_type CuK\a
_diffrn_radiation_wavelength 1.54184
_diffrn_reflns_av_R_equivalents 0.0186
_diffrn_reflns_av_unetI/netI 0.0227
_diffrn_reflns_Laue_measured_fraction_full 1.000
_diffrn_reflns_Laue_measured_fraction_max 0.988
_diffrn_reflns_limit_h_max 16
_diffrn_reflns_limit_h_min -16
_diffrn_reflns_limit_k_max 19
_diffrn_reflns_limit_k_min -18
_diffrn_reflns_limit_l_max 22
_diffrn_reflns_limit_l_min -14
_diffrn_reflns_number 38427
_diffrn_reflns_point_group_measured_fraction_full 1.000
_diffrn_reflns_point_group_measured_fraction_max 0.988
_diffrn_reflns_theta_full 67.684
_diffrn_reflns_theta_max 76.733
_diffrn_reflns_theta_min 2.600
_diffrn_source 'micro-focus sealed X-ray tube'
_diffrn_source_type 'SuperNova (Cu) X-ray Source'
_exptl_absorpt_coefficient_mu 2.551
_exptl_absorpt_correction_T_max 0.840
_exptl_absorpt_correction_T_min 0.678
_exptl_absorpt_correction_type gaussian
_exptl_absorpt_process_details
;
CrysAlisPro 1.171.38.43 (Rigaku Oxford Diffraction, 2015)
Numerical absorption correction based on gaussian integration over
            a multifaceted crystal model
Empirical absorption correction using spherical harmonics,
 implemented in SCALE3 ABSPACK scaling algorithm.
;
_exptl_crystal_colour colourless
_exptl_crystal_colour_primary colourless
_exptl_crystal_density_diffrn 1.277
_exptl_crystal_description block
_exptl_crystal_F_000 1440
_exptl_crystal_size_max 0.298
_exptl_crystal_size_mid 0.184
_exptl_crystal_size_min 0.079
_refine_diff_density_max 0.636
_refine_diff_density_min -0.595
_refine_diff_density_rms 0.082
_refine_ls_extinction_method none
_refine_ls_goodness_of_fit_ref 1.330
_refine_ls_hydrogen_treatment mixed
_refine_ls_matrix_type full
_refine_ls_number_parameters 852
_refine_ls_number_reflns 14750
_refine_ls_number_restraints 91
_refine_ls_restrained_S_all 1.328
_refine_ls_R_factor_all 0.0591
_refine_ls_R_factor_gt 0.0589
_refine_ls_shift/su_max 0.002
_refine_ls_shift/su_mean 0.000
_refine_ls_structure_factor_coef Fsqd
_refine_ls_weighting_details 'w=1/[\s^2^(Fo^2^)+11.6522P] where P=(Fo^2^+2Fc^2^)/3'
_refine_ls_weighting_scheme calc
_refine_ls_wR_factor_gt 0.1375
_refine_ls_wR_factor_ref 0.1375
_reflns_Friedel_coverage 0.000
_reflns_number_gt 14630
_reflns_number_total 14750
_reflns_threshold_expression 'I > 2\s(I)'
_cod_data_source_file ja7b07704_si_025.cif
_cod_data_source_block 13_1
_cod_original_cell_volume 3542.88(9)
_cod_database_code 4126516
_chemical_oxdiff_formula 'C144 H200 Ga4 N8 O2 P12 '
_shelx_space_group_comment
;
The symmetry employed for this shelxl refinement is uniquely defined
by the following loop, which should always be used as a source of
symmetry information in preference to the above space-group names.
They are only intended as comments.
;
_reflns_odcompleteness_completeness 99.95
_reflns_odcompleteness_iscentric 1
_reflns_odcompleteness_theta 74.33
_olex2_refinement_description
;
1. Fixed Uiso
 At 1.2 times of:
  All C(H) groups
 At 1.5 times of:
  All C(H,H,H) groups, All O(H) groups
2. Uiso/Uaniso restraints and constraints
C72B \\sim C71B \\sim C66B \\sim C70B \\sim C67B \\sim C69B \\sim C68B \\sim
C69C \\sim C66C \\sim C71C \\sim C67C \\sim C72C \\sim C70C \\sim C68C \\sim
C69A \\sim C72A \\sim C71A \\sim C67A \\sim C73A \\sim C70A \\sim C68A: within
2A with sigma of 0.01 and sigma for terminal atoms of 0.02
3. Others
 1*[Sof(C72A)+Sof(C71A)+Sof(H71A)+Sof(C70A)+Sof(H70A)+Sof(C69A)+Sof(H69A)+
 Sof(C68A)+Sof(H68A)+Sof(C67A)+Sof(H67A)+Sof(C73A)+Sof(H73A)+Sof(H73B)+
 Sof(H73C)]+1*[Sof(C66C)+Sof(C71C)+Sof(H71C)+Sof(C70C)+Sof(H70C)+Sof(C69C)+
 Sof(H69C)+Sof(C68C)+Sof(H68C)+Sof(C67C)+Sof(H67C)+Sof(C72C)+Sof(H72D)+
 Sof(H72E)+Sof(H72F)]+1*[Sof(C71B)+Sof(H71B)+Sof(C66B)+Sof(C67B)+Sof(H67B)+
 Sof(C68B)+Sof(H68B)+Sof(C69B)+Sof(H69B)+Sof(C70B)+Sof(H70B)+Sof(C72B)+
 Sof(H72A)+Sof(H72B)+Sof(H72C)]=1 with esd of 0.0001
 Sof(P1B)=Sof(P2B)=Sof(P3B)=Sof(P4B)=Sof(H4B)=Sof(P5B)=Sof(P6B)=Sof(O1B)=
 Sof(H1B)=1-FVAR(1)
 Sof(P1A)=Sof(P2A)=Sof(P3A)=Sof(P4A)=Sof(H4A)=Sof(P5A)=Sof(P6A)=Sof(O1A)=
 Sof(H1A)=FVAR(1)
 Sof(C72A)=Sof(C71A)=Sof(H71A)=Sof(C70A)=Sof(H70A)=Sof(C69A)=Sof(H69A)=
 Sof(C68A)=Sof(H68A)=Sof(C67A)=Sof(H67A)=Sof(C73A)=Sof(H73A)=Sof(H73B)=
 Sof(H73C)=FVAR(2)
 Sof(C66C)=Sof(C71C)=Sof(H71C)=Sof(C70C)=Sof(H70C)=Sof(C69C)=Sof(H69C)=
 Sof(C68C)=Sof(H68C)=Sof(C67C)=Sof(H67C)=Sof(C72C)=Sof(H72D)=Sof(H72E)=
 Sof(H72F)=FVAR(3)
 Sof(C71B)=Sof(H71B)=Sof(C66B)=Sof(C67B)=Sof(H67B)=Sof(C68B)=Sof(H68B)=
 Sof(C69B)=Sof(H69B)=Sof(C70B)=Sof(H70B)=Sof(C72B)=Sof(H72A)=Sof(H72B)=
 Sof(H72C)=FVAR(4)
4.a Ternary CH refined with riding coordinates:
 C12(H12), C15(H15), C24(H24), C27(H27), C41(H41), C44(H44), C53(H53), C56(H56)
4.b Aromatic/amide H refined with riding coordinates:
 C2(H2), C8(H8), C9(H9), C10(H10), C20(H20), C21(H21), C22(H22), C31(H31),
 C37(H37), C38(H38), C39(H39), C49(H49), C50(H50), C51(H51), C71B(H71B),
 C67B(H67B), C68B(H68B), C69B(H69B), C70B(H70B), C71C(H71C), C70C(H70C),
 C69C(H69C), C68C(H68C), C67C(H67C), C60(H60), C61(H61), C62(H62), C63(H63),
 C64(H64), C71A(H71A), C70A(H70A), C69A(H69A), C68A(H68A), C67A(H67A)
4.c Fitted hexagon refined as free rotating group:
 C71B(C66B,C67B,C68B,C69B,C70B), C66C(C71C,C70C,C69C,C68C,C67C), C72A(C71A,
 C70A,C69A,C68A,C67A)
4.d Idealised Me refined as rotating group:
 C4(H4C,H4D,H4E), C5(H5A,H5B,H5C), C13(H13A,H13B,H13C), C14(H14A,H14B,H14C),
 C16(H16A,H16B,H16C), C17(H17A,H17B,H17C), C25(H25A,H25B,H25C), C26(H26A,H26B,
 H26C), C28(H28A,H28B,H28C), C29(H29A,H29B,H29C), C33(H33A,H33B,H33C), C34(H34A,
 H34B,H34C), C42(H42A,H42B,H42C), C43(H43A,H43B,H43C), C45(H45A,H45B,H45C),
 C46(H46A,H46B,H46C), C54(H54A,H54B,H54C), C55(H55A,H55B,H55C), C57(H57A,H57B,
 H57C), C58(H58A,H58B,H58C), C72B(H72A,H72B,H72C), C72C(H72D,H72E,H72F),
 C65(H65A,H65B,H65C), C73A(H73A,H73B,H73C)
4.e Idealised tetrahedral OH refined as rotating group:
 O1A(H1A), O1B(H1B)
;
_shelx_shelxl_version_number 2014/7
_olex2_submission_special_instructions 'No special instructions were received'
_oxdiff_exptl_absorpt_empirical_details
;
Empirical correction (ABSPACK) includes:
- Absorption correction using spherical harmonics
- Frame scaling
;
_oxdiff_exptl_absorpt_empirical_full_max 1.264
_oxdiff_exptl_absorpt_empirical_full_min 0.881

loop_
_space_group_symop_operation_xyz
'x, y, z'
'-x, -y, -z'

loop_
_atom_site_label
_atom_site_type_symbol
_atom_site_fract_x
_atom_site_fract_y
_atom_site_fract_z
_atom_site_U_iso_or_equiv
_atom_site_adp_type
_atom_site_occupancy
_atom_site_site_symmetry_order
_atom_site_calc_flag
_atom_site_refinement_flags_posn
_atom_site_refinement_flags_adp
_atom_site_refinement_flags_occupancy
_atom_site_disorder_assembly
_atom_site_disorder_group
Ga1 Ga 0.66602(3) 0.31895(2) 0.18038(2) 0.01632(10) Uani 1 1 d . . . . .
Ga2 Ga 0.27951(4) 0.17771(3) 0.26543(2) 0.01931(10) Uani 1 1 d . . . . .
P1A P 0.67406(11) 0.23145(9) 0.07325(8) 0.0168(4) Uani 0.608(3) 1 d . . P A 1
P1B P 0.29372(17) 0.26201(14) 0.15861(12) 0.0156(5) Uani 0.392(3) 1 d . . P A 2
P2A P 0.51896(12) 0.26534(9) 0.05925(8) 0.0187(4) Uani 0.608(3) 1 d . . P A 1
P2B P 0.45810(19) 0.22671(15) 0.07567(12) 0.0192(6) Uani 0.392(3) 1 d . . P A 2
P3A P 0.5322(3) 0.15258(18) 0.1270(2) 0.0162(6) Uani 0.608(3) 1 d . . P A 1
P3B P 0.4311(5) 0.3404(3) 0.1494(3) 0.0133(8) Uani 0.392(3) 1 d . . P A 2
P4A P 0.4437(3) 0.36730(19) 0.1471(2) 0.0203(6) Uani 0.608(3) 1 d . . P A 1
H4A H 0.344(7) 0.339(5) 0.162(5) 0.04(2) Uiso 0.608(3) 1 d . . P A 1
P4B P 0.5204(5) 0.1261(3) 0.1348(4) 0.0217(10) Uani 0.392(3) 1 d . . P A 2
H4B H 0.627(8) 0.155(6) 0.102(6) 0.02(3) Uiso 0.392(3) 1 d . . P A 2
P5A P 0.4539(3) 0.1894(2) 0.2534(3) 0.0144(6) Uani 0.608(3) 1 d . . P A 1
P5B P 0.4894(8) 0.3068(5) 0.2474(7) 0.0150(12) Uani 0.392(3) 1 d . . P A 2
P6A P 0.4717(5) 0.3262(3) 0.2533(4) 0.0151(8) Uani 0.608(3) 1 d . . P A 1
P6B P 0.4728(5) 0.1689(4) 0.2579(4) 0.0148(9) Uani 0.392(3) 1 d . . P A 2
O1A O 0.2175(3) 0.2287(3) 0.1949(2) 0.0247(9) Uani 0.608(3) 1 d . . P A 1
H1A H 0.2556 0.2165 0.1494 0.037 Uiso 0.608(3) 1 calc GR . P A 1
O1B O 0.7397(5) 0.2726(4) 0.0776(3) 0.0201(13) Uani 0.392(3) 1 d . . P A 2
H1B H 0.7131 0.2933 0.0470 0.030 Uiso 0.392(3) 1 calc GR . P A 2
N1 N 0.7226(2) 0.43337(18) 0.15932(17) 0.0181(6) Uani 1 1 d . . . . .
N2 N 0.7632(2) 0.27873(18) 0.23357(16) 0.0182(6) Uani 1 1 d . . . . .
N3 N 0.1684(2) 0.21469(17) 0.36497(16) 0.0180(6) Uani 1 1 d . . . . .
N4 N 0.2317(2) 0.06080(17) 0.26827(16) 0.0167(5) Uani 1 1 d . . . . .
C1 C 0.8229(3) 0.4481(2) 0.1545(2) 0.0230(7) Uani 1 1 d . . . . .
C2 C 0.8882(3) 0.3902(2) 0.1776(2) 0.0252(8) Uani 1 1 d . . . . .
H2 H 0.9608 0.4033 0.1628 0.030 Uiso 1 1 calc R . . . .
C3 C 0.8582(3) 0.3150(2) 0.2203(2) 0.0205(7) Uani 1 1 d . . . . .
C4 C 0.8718(3) 0.5325(3) 0.1237(3) 0.0342(9) Uani 1 1 d . . . . .
H4C H 0.8949 0.5328 0.0674 0.051 Uiso 1 1 calc GR . . . .
H4D H 0.9330 0.5408 0.1391 0.051 Uiso 1 1 calc GR . . . .
H4E H 0.8185 0.5773 0.1452 0.051 Uiso 1 1 calc GR . . . .
C5 C 0.9377(3) 0.2774(3) 0.2552(2) 0.0307(9) Uani 1 1 d . . . . .
H5A H 0.9310 0.3080 0.3021 0.046 Uiso 1 1 calc GR . . . .
H5B H 1.0102 0.2813 0.2177 0.046 Uiso 1 1 calc GR . . . .
H5C H 0.9222 0.2189 0.2678 0.046 Uiso 1 1 calc GR . . . .
C6 C 0.6555(3) 0.5010(2) 0.1447(2) 0.0177(6) Uani 1 1 d . . . . .
C7 C 0.5799(3) 0.5439(2) 0.2108(2) 0.0212(7) Uani 1 1 d . . . . .
C8 C 0.5141(3) 0.6077(2) 0.1961(2) 0.0273(8) Uani 1 1 d . . . . .
H8 H 0.4632 0.6367 0.2384 0.033 Uiso 1 1 calc R . . . .
C9 C 0.5223(3) 0.6291(2) 0.1207(2) 0.0295(8) Uani 1 1 d . . . . .
H9 H 0.4778 0.6722 0.1126 0.035 Uiso 1 1 calc R . . . .
C10 C 0.5967(3) 0.5864(2) 0.0573(2) 0.0264(8) Uani 1 1 d . . . . .
H10 H 0.6019 0.6013 0.0066 0.032 Uiso 1 1 calc R . . . .
C11 C 0.6646(3) 0.5210(2) 0.0676(2) 0.0203(7) Uani 1 1 d . . . . .
C12 C 0.5707(3) 0.5227(2) 0.2946(2) 0.0248(7) Uani 1 1 d . . . . .
H12 H 0.5896 0.4623 0.2957 0.030 Uiso 1 1 calc R . . . .
C13 C 0.4556(4) 0.5374(3) 0.3542(2) 0.0361(10) Uani 1 1 d . . . . .
H13A H 0.4371 0.5970 0.3583 0.054 Uiso 1 1 calc GR . . . .
H13B H 0.4518 0.5163 0.4046 0.054 Uiso 1 1 calc GR . . . .
H13C H 0.4055 0.5080 0.3370 0.054 Uiso 1 1 calc GR . . . .
C14 C 0.6508(4) 0.5719(3) 0.3194(3) 0.0468(12) Uani 1 1 d . . . . .
H14A H 0.7234 0.5580 0.2846 0.070 Uiso 1 1 calc GR . . . .
H14B H 0.6433 0.5568 0.3723 0.070 Uiso 1 1 calc GR . . . .
H14C H 0.6360 0.6316 0.3171 0.070 Uiso 1 1 calc GR . . . .
C15 C 0.7411(3) 0.4748(2) -0.0050(2) 0.0251(8) Uani 1 1 d . . . . .
H15 H 0.7826 0.4312 0.0119 0.030 Uiso 1 1 calc R . . . .
C16 C 0.6783(4) 0.4309(3) -0.0493(3) 0.0388(10) Uani 1 1 d . . . . .
H16A H 0.6303 0.3913 -0.0150 0.058 Uiso 1 1 calc GR . . . .
H16B H 0.7283 0.4013 -0.0943 0.058 Uiso 1 1 calc GR . . . .
H16C H 0.6369 0.4727 -0.0662 0.058 Uiso 1 1 calc GR . . . .
C17 C 0.8211(4) 0.5334(3) -0.0623(3) 0.0391(10) Uani 1 1 d . . . . .
H17A H 0.7822 0.5749 -0.0816 0.059 Uiso 1 1 calc GR . . . .
H17B H 0.8701 0.5007 -0.1056 0.059 Uiso 1 1 calc GR . . . .
H17C H 0.8615 0.5615 -0.0357 0.059 Uiso 1 1 calc GR . . . .
C18 C 0.7328(3) 0.2107(2) 0.2899(2) 0.0189(7) Uani 1 1 d . . . . .
C19 C 0.6826(3) 0.2312(2) 0.3702(2) 0.0214(7) Uani 1 1 d . . . . .
C20 C 0.6545(3) 0.1651(2) 0.4242(2) 0.0265(8) Uani 1 1 d . . . . .
H20 H 0.6209 0.1773 0.4776 0.032 Uiso 1 1 calc R . . . .
C21 C 0.6760(4) 0.0818(2) 0.3994(2) 0.0308(9) Uani 1 1 d . . . . .
H21 H 0.6571 0.0383 0.4361 0.037 Uiso 1 1 calc R . . . .
C22 C 0.7254(4) 0.0626(2) 0.3204(2) 0.0308(9) Uani 1 1 d . . . . .
H22 H 0.7396 0.0061 0.3046 0.037 Uiso 1 1 calc R . . . .
C23 C 0.7546(3) 0.1260(2) 0.2640(2) 0.0236(7) Uani 1 1 d . . . . .
C24 C 0.6601(3) 0.3220(2) 0.4010(2) 0.0264(8) Uani 1 1 d . . . . .
H24 H 0.6858 0.3603 0.3560 0.032 Uiso 1 1 calc R . . . .
C25 C 0.5397(3) 0.3414(3) 0.4442(2) 0.0291(8) Uani 1 1 d . . . . .
H25A H 0.5010 0.3312 0.4096 0.044 Uiso 1 1 calc GR . . . .
H25B H 0.5288 0.3997 0.4608 0.044 Uiso 1 1 calc GR . . . .
H25C H 0.5132 0.3054 0.4894 0.044 Uiso 1 1 calc GR . . . .
C26 C 0.7218(4) 0.3401(3) 0.4564(3) 0.0386(10) Uani 1 1 d . . . . .
H26A H 0.6943 0.3059 0.5027 0.058 Uiso 1 1 calc GR . . . .
H26B H 0.7120 0.3990 0.4711 0.058 Uiso 1 1 calc GR . . . .
H26C H 0.7976 0.3267 0.4298 0.058 Uiso 1 1 calc GR . . . .
C27 C 0.8093(4) 0.1017(3) 0.1775(2) 0.0328(9) Uani 1 1 d . . . . .
H27 H 0.8037 0.1509 0.1459 0.039 Uiso 1 1 calc R . . . .
C28 C 0.7543(5) 0.0274(3) 0.1544(3) 0.0513(14) Uani 1 1 d . . . . .
H28A H 0.7719 -0.0243 0.1761 0.077 Uiso 1 1 calc GR . . . .
H28B H 0.7796 0.0225 0.0981 0.077 Uiso 1 1 calc GR . . . .
H28C H 0.6772 0.0375 0.1747 0.077 Uiso 1 1 calc GR . . . .
C29 C 0.9288(5) 0.0784(6) 0.1571(4) 0.087(3) Uani 1 1 d . . . . .
H29A H 0.9660 0.1273 0.1637 0.130 Uiso 1 1 calc GR . . . .
H29B H 0.9593 0.0592 0.1034 0.130 Uiso 1 1 calc GR . . . .
H29C H 0.9365 0.0341 0.1912 0.130 Uiso 1 1 calc GR . . . .
C30 C 0.0735(3) 0.1763(2) 0.3900(2) 0.0203(7) Uani 1 1 d . . . . .
C31 C 0.0530(3) 0.1023(2) 0.3568(2) 0.0225(7) Uani 1 1 d . . . . .
H31 H -0.0196 0.0898 0.3705 0.027 Uiso 1 1 calc R . . . .
C32 C 0.1279(3) 0.0444(2) 0.30551(19) 0.0191(7) Uani 1 1 d . . . . .
C33 C -0.0186(3) 0.2123(3) 0.4604(2) 0.0304(8) Uani 1 1 d . . . . .
H33A H -0.0101 0.1924 0.5079 0.046 Uiso 1 1 calc GR . . . .
H33B H -0.0863 0.1941 0.4589 0.046 Uiso 1 1 calc GR . . . .
H33C H -0.0177 0.2731 0.4592 0.046 Uiso 1 1 calc GR . . . .
C34 C 0.0854(3) -0.0403(2) 0.2955(2) 0.0265(8) Uani 1 1 d . . . . .
H34A H 0.0574 -0.0372 0.2537 0.040 Uiso 1 1 calc GR . . . .
H34B H 0.0286 -0.0552 0.3435 0.040 Uiso 1 1 calc GR . . . .
H34C H 0.1431 -0.0827 0.2830 0.040 Uiso 1 1 calc GR . . . .
C35 C 0.1890(3) 0.2803(2) 0.41317(19) 0.0186(7) Uani 1 1 d . . . . .
C36 C 0.1683(3) 0.3662(2) 0.4008(2) 0.0222(7) Uani 1 1 d . . . . .
C37 C 0.1903(3) 0.4269(2) 0.4483(2) 0.0255(8) Uani 1 1 d . . . . .
H37 H 0.1767 0.4840 0.4413 0.031 Uiso 1 1 calc R . . . .
C38 C 0.2316(3) 0.4035(2) 0.5053(2) 0.0288(8) Uani 1 1 d . . . . .
H38 H 0.2458 0.4448 0.5361 0.035 Uiso 1 1 calc R . . . .
C39 C 0.2519(3) 0.3191(2) 0.5167(2) 0.0260(8) Uani 1 1 d . . . . .
H39 H 0.2799 0.3040 0.5553 0.031 Uiso 1 1 calc R . . . .
C40 C 0.2309(3) 0.2559(2) 0.4710(2) 0.0207(7) Uani 1 1 d . . . . .
C41 C 0.1203(4) 0.3962(2) 0.3403(3) 0.0321(9) Uani 1 1 d . . . . .
H41 H 0.1143 0.3471 0.3096 0.038 Uiso 1 1 calc R . . . .
C42 C 0.1916(4) 0.4614(3) 0.2839(2) 0.0410(11) Uani 1 1 d . . . . .
H42A H 0.1652 0.4724 0.2419 0.061 Uiso 1 1 calc GR . . . .
H42B H 0.2650 0.4395 0.2625 0.061 Uiso 1 1 calc GR . . . .
H42C H 0.1890 0.5132 0.3121 0.061 Uiso 1 1 calc GR . . . .
C43 C 0.0065(4) 0.4368(3) 0.3818(3) 0.0437(11) Uani 1 1 d . . . . .
H43A H -0.0374 0.3980 0.4199 0.066 Uiso 1 1 calc GR . . . .
H43B H -0.0263 0.4496 0.3436 0.066 Uiso 1 1 calc GR . . . .
H43C H 0.0123 0.4881 0.4079 0.066 Uiso 1 1 calc GR . . . .
C44 C 0.2518(3) 0.1633(2) 0.4874(2) 0.0253(8) Uani 1 1 d . . . . .
H44 H 0.2418 0.1285 0.4463 0.030 Uiso 1 1 calc R . . . .
C45 C 0.3673(3) 0.1473(2) 0.4847(2) 0.0292(8) Uani 1 1 d . . . . .
H45A H 0.4174 0.1660 0.4351 0.044 Uiso 1 1 calc GR . . . .
H45B H 0.3797 0.0877 0.4906 0.044 Uiso 1 1 calc GR . . . .
H45C H 0.3776 0.1780 0.5266 0.044 Uiso 1 1 calc GR . . . .
C46 C 0.1708(4) 0.1361(3) 0.5664(3) 0.0533(15) Uani 1 1 d . . . . .
H46A H 0.1847 0.1645 0.6081 0.080 Uiso 1 1 calc GR . . . .
H46B H 0.1780 0.0759 0.5720 0.080 Uiso 1 1 calc GR . . . .
H46C H 0.0985 0.1507 0.5689 0.080 Uiso 1 1 calc GR . . . .
C47 C 0.3081(3) -0.0043(2) 0.22262(19) 0.0182(7) Uani 1 1 d . . . . .
C48 C 0.3149(3) -0.0222(2) 0.1453(2) 0.0215(7) Uani 1 1 d . . . . .
C49 C 0.3962(3) -0.0807(2) 0.1018(2) 0.0272(8) Uani 1 1 d . . . . .
H49 H 0.4037 -0.0930 0.0502 0.033 Uiso 1 1 calc R . . . .
C50 C 0.4653(3) -0.1203(2) 0.1334(2) 0.0299(8) Uani 1 1 d . . . . .
H50 H 0.5183 -0.1591 0.1032 0.036 Uiso 1 1 calc R . . . .
C51 C 0.4562(3) -0.1028(2) 0.2101(2) 0.0274(8) Uani 1 1 d . . . . .
H51 H 0.5034 -0.1300 0.2308 0.033 Uiso 1 1 calc R . . . .
C52 C 0.3771(3) -0.0448(2) 0.2566(2) 0.0203(7) Uani 1 1 d . . . . .
C53 C 0.2407(3) 0.0172(2) 0.1072(2) 0.0254(8) Uani 1 1 d . . . . .
H53 H 0.1875 0.0548 0.1458 0.031 Uiso 1 1 calc R . . . .
C54 C 0.3039(4) 0.0703(3) 0.0353(2) 0.0419(11) Uani 1 1 d . . . . .
H54A H 0.3427 0.1127 0.0509 0.063 Uiso 1 1 calc GR . . . .
H54B H 0.2541 0.0973 0.0143 0.063 Uiso 1 1 calc GR . . . .
H54C H 0.3543 0.0340 -0.0041 0.063 Uiso 1 1 calc GR . . . .
C55 C 0.1793(4) -0.0514(3) 0.0827(3) 0.0404(11) Uani 1 1 d . . . . .
H55A H 0.2302 -0.0885 0.0444 0.061 Uiso 1 1 calc GR . . . .
H55B H 0.1307 -0.0250 0.0602 0.061 Uiso 1 1 calc GR . . . .
H55C H 0.1387 -0.0835 0.1280 0.061 Uiso 1 1 calc GR . . . .
C56 C 0.3665(3) -0.0279(2) 0.3414(2) 0.0230(7) Uani 1 1 d . . . . .
H56 H 0.3525 0.0332 0.3508 0.028 Uiso 1 1 calc R . . . .
C57 C 0.4690(4) -0.0511(3) 0.3579(2) 0.0334(9) Uani 1 1 d . . . . .
H57A H 0.4795 -0.1117 0.3567 0.050 Uiso 1 1 calc GR . . . .
H57B H 0.4619 -0.0299 0.4089 0.050 Uiso 1 1 calc GR . . . .
H57C H 0.5302 -0.0264 0.3186 0.050 Uiso 1 1 calc GR . . . .
C58 C 0.2705(4) -0.0726(3) 0.4006(2) 0.0332(9) Uani 1 1 d . . . . .
H58A H 0.2051 -0.0553 0.3924 0.050 Uiso 1 1 calc GR . . . .
H58B H 0.2644 -0.0578 0.4531 0.050 Uiso 1 1 calc GR . . . .
H58C H 0.2818 -0.1329 0.3934 0.050 Uiso 1 1 calc GR . . . .
C71B C 0.7701(11) 0.7571(10) 0.0976(8) 0.046(3) Uiso 0.253(3) 1 d . U P B 2
H71B H 0.7378 0.7350 0.0645 0.055 Uiso 0.253(3) 1 calc R . P B 2
C66B C 0.8781(11) 0.7792(11) 0.0673(6) 0.054(3) Uiso 0.253(3) 1 d G U P B 2
C67B C 0.9264(9) 0.8122(11) 0.1168(8) 0.052(3) Uiso 0.253(3) 1 d G U P B 2
H67B H 0.9987 0.8270 0.0965 0.062 Uiso 0.253(3) 1 calc R . P B 2
C68B C 0.8666(12) 0.8232(11) 0.1965(8) 0.054(3) Uiso 0.253(3) 1 d G U P B 2
H68B H 0.8989 0.8453 0.2296 0.065 Uiso 0.253(3) 1 calc R . P B 2
C69B C 0.7586(11) 0.8011(11) 0.2268(6) 0.045(4) Uiso 0.253(3) 1 d G U P B 2
H69B H 0.7186 0.8084 0.2802 0.053 Uiso 0.253(3) 1 calc R . P B 2
C70B C 0.7104(9) 0.7681(10) 0.1773(9) 0.044(3) Uiso 0.253(3) 1 d G U P B 2
H70B H 0.6381 0.7533 0.1976 0.052 Uiso 0.253(3) 1 calc R . P B 2
C72B C 0.944(3) 0.778(2) -0.0224(18) 0.083(6) Uiso 0.253(3) 1 d . U P B 2
H72A H 0.9138 0.7380 -0.0477 0.124 Uiso 0.253(3) 1 calc GR . P B 2
H72B H 1.0180 0.7621 -0.0316 0.124 Uiso 0.253(3) 1 calc GR . P B 2
H72C H 0.9400 0.8336 -0.0435 0.124 Uiso 0.253(3) 1 calc GR . P B 2
C66C C 0.8109(10) 0.7830(11) 0.1372(7) 0.046(3) Uiso 0.274(3) 1 d . U P C 3
C71C C 0.7900(9) 0.7524(10) 0.0729(9) 0.050(3) Uiso 0.274(3) 1 d G U P C 3
H71C H 0.7195 0.7406 0.0777 0.060 Uiso 0.274(3) 1 calc R . P C 3
C70C C 0.8745(13) 0.7394(10) 0.0012(8) 0.055(3) Uiso 0.274(3) 1 d G U P C 3
H70C H 0.8605 0.7189 -0.0418 0.066 Uiso 0.274(3) 1 calc R . P C 3
C69C C 0.9799(11) 0.7571(11) -0.0060(7) 0.057(4) Uiso 0.274(3) 1 d G U P C 3
H69C H 1.0364 0.7484 -0.0539 0.068 Uiso 0.274(3) 1 calc R . P C 3
C68C C 1.0008(9) 0.7877(13) 0.0583(9) 0.059(3) Uiso 0.274(3) 1 d G U P C 3
H68C H 1.0713 0.7996 0.0535 0.071 Uiso 0.274(3) 1 calc R . P C 3
C67C C 0.9163(12) 0.8007(13) 0.1300(8) 0.055(3) Uiso 0.274(3) 1 d G U P C 3
H67C H 0.9303 0.8212 0.1730 0.065 Uiso 0.274(3) 1 calc R . P C 3
C72C C 0.725(2) 0.7872(16) 0.2133(14) 0.058(4) Uiso 0.274(3) 1 d . U P C 3
H72D H 0.6712 0.8294 0.2125 0.088 Uiso 0.274(3) 1 calc GR . P C 3
H72E H 0.7540 0.8019 0.2526 0.088 Uiso 0.274(3) 1 calc GR . P C 3
H72F H 0.6921 0.7330 0.2254 0.088 Uiso 0.274(3) 1 calc GR . P C 3
C59 C 0.9513(4) 0.3210(3) 0.7186(3) 0.0455(11) Uani 1 1 d . . . . .
C60 C 0.9289(4) 0.3201(3) 0.6514(3) 0.0441(11) Uani 1 1 d . . . . .
H60 H 0.9802 0.3387 0.6048 0.053 Uiso 1 1 calc R . . . .
C61 C 0.8303(5) 0.2916(3) 0.6511(4) 0.0557(14) Uani 1 1 d . . . . .
H61 H 0.8149 0.2928 0.6051 0.067 Uiso 1 1 calc R . . . .
C62 C 0.7557(4) 0.2615(3) 0.7205(4) 0.0636(18) Uani 1 1 d . . . . .
H62 H 0.6900 0.2416 0.7212 0.076 Uiso 1 1 calc R . . . .
C63 C 0.7789(5) 0.2612(3) 0.7874(4) 0.0606(17) Uani 1 1 d . . . . .
H63 H 0.7278 0.2417 0.8338 0.073 Uiso 1 1 calc R . . . .
C64 C 0.8756(5) 0.2889(3) 0.7884(3) 0.0564(14) Uani 1 1 d . . . . .
H64 H 0.8910 0.2864 0.8344 0.068 Uiso 1 1 calc R . . . .
C65 C 1.0520(5) 0.3569(4) 0.7205(3) 0.0599(15) Uani 1 1 d . . . . .
H65A H 1.1091 0.3483 0.6703 0.090 Uiso 1 1 calc GR . . . .
H65B H 1.0721 0.3292 0.7606 0.090 Uiso 1 1 calc GR . . . .
H65C H 1.0404 0.4166 0.7319 0.090 Uiso 1 1 calc GR . . . .
C72A C 0.8205(6) 0.7892(6) 0.1593(4) 0.0405(19) Uiso 0.473(3) 1 d . U P D 1
C71A C 0.7607(5) 0.7591(5) 0.1165(5) 0.041(2) Uiso 0.473(3) 1 d G U P D 1
H71A H 0.6863 0.7534 0.1407 0.049 Uiso 0.473(3) 1 calc R . P D 1
C70A C 0.8121(7) 0.7376(5) 0.0375(5) 0.046(2) Uiso 0.473(3) 1 d G U P D 1
H70A H 0.7721 0.7174 0.0089 0.055 Uiso 0.473(3) 1 calc R . P D 1
C69A C 0.9233(7) 0.7461(6) 0.0014(4) 0.061(3) Uiso 0.473(3) 1 d G U P D 1
H69A H 0.9577 0.7316 -0.0514 0.073 Uiso 0.473(3) 1 calc R . P D 1
C68A C 0.9831(5) 0.7761(8) 0.0442(5) 0.066(3) Uiso 0.473(3) 1 d G U P D 1
H68A H 1.0576 0.7818 0.0200 0.079 Uiso 0.473(3) 1 calc R . P D 1
C67A C 0.9317(6) 0.7977(7) 0.1232(5) 0.055(3) Uiso 0.473(3) 1 d G U P D 1
H67A H 0.9718 0.8178 0.1518 0.066 Uiso 0.473(3) 1 calc R . P D 1
C73A C 0.7627(10) 0.8101(9) 0.2467(8) 0.053(3) Uiso 0.473(3) 1 d . U P D 1
H73A H 0.6970 0.8425 0.2539 0.080 Uiso 0.473(3) 1 calc GR . P D 1
H73B H 0.8092 0.8426 0.2650 0.080 Uiso 0.473(3) 1 calc GR . P D 1
H73C H 0.7458 0.7585 0.2761 0.080 Uiso 0.473(3) 1 calc GR . P D 1

loop_
_atom_site_aniso_label
_atom_site_aniso_U_11
_atom_site_aniso_U_22
_atom_site_aniso_U_33
_atom_site_aniso_U_23
_atom_site_aniso_U_13
_atom_site_aniso_U_12
Ga1 0.0220(2) 0.01239(19) 0.0177(2) 0.00031(15) -0.01101(16) 0.00056(15)
Ga2 0.0265(2) 0.01223(19) 0.0146(2) -0.00039(15) -0.00147(16) -0.00490(16)
P1A 0.0151(7) 0.0179(7) 0.0160(7) -0.0027(5) -0.0039(5) -0.0001(5)
P1B 0.0163(11) 0.0165(10) 0.0152(10) 0.0037(8) -0.0072(8) -0.0033(8)
P2A 0.0203(8) 0.0204(7) 0.0177(7) 0.0012(5) -0.0096(6) -0.0018(6)
P2B 0.0227(12) 0.0202(11) 0.0134(10) -0.0012(8) -0.0043(9) -0.0059(10)
P3A 0.0169(11) 0.0126(14) 0.0176(10) -0.0028(11) -0.0040(8) -0.0038(11)
P3B 0.0157(15) 0.009(2) 0.0170(13) 0.0038(16) -0.0080(10) -0.0051(15)
P4A 0.0206(13) 0.0193(16) 0.0220(10) 0.0008(13) -0.0091(9) 0.0019(12)
P4B 0.0177(18) 0.021(3) 0.0219(18) -0.006(2) -0.0018(14) -0.003(2)
P5A 0.0138(15) 0.0137(16) 0.0149(9) 0.0021(11) -0.0043(9) -0.0002(10)
P5B 0.014(3) 0.015(3) 0.018(2) -0.001(2) -0.007(2) -0.002(2)
P6A 0.0129(18) 0.016(2) 0.0161(12) -0.0006(15) -0.0047(12) 0.0000(12)
P6B 0.012(2) 0.013(2) 0.0194(15) 0.0023(17) -0.0059(13) 0.0012(15)
O1A 0.024(2) 0.025(2) 0.024(2) 0.0022(17) -0.0074(18) -0.0019(17)
O1B 0.022(3) 0.022(3) 0.017(3) 0.000(2) -0.009(2) 0.001(3)
N1 0.0170(14) 0.0165(13) 0.0211(14) 0.0030(11) -0.0072(11) -0.0020(11)
N2 0.0190(14) 0.0175(14) 0.0183(13) 0.0006(11) -0.0074(11) 0.0033(11)
N3 0.0193(14) 0.0143(13) 0.0194(14) -0.0036(11) -0.0057(11) 0.0003(11)
N4 0.0170(13) 0.0141(13) 0.0160(13) -0.0018(10) -0.0021(11) -0.0021(10)
C1 0.0197(17) 0.0261(18) 0.0243(17) 0.0041(14) -0.0087(14) -0.0069(14)
C2 0.0139(16) 0.033(2) 0.0291(19) 0.0050(15) -0.0076(14) -0.0018(14)
C3 0.0154(16) 0.0253(18) 0.0193(16) -0.0007(13) -0.0052(13) 0.0077(13)
C4 0.028(2) 0.035(2) 0.048(2) 0.0138(19) -0.0234(19) -0.0156(17)
C5 0.0206(18) 0.040(2) 0.033(2) 0.0074(17) -0.0126(16) 0.0042(16)
C6 0.0170(16) 0.0114(14) 0.0279(17) 0.0042(13) -0.0118(14) -0.0042(12)
C7 0.0214(17) 0.0176(16) 0.0292(18) 0.0005(14) -0.0145(15) -0.0035(13)
C8 0.0284(19) 0.0195(17) 0.037(2) -0.0053(15) -0.0164(17) 0.0056(15)
C9 0.034(2) 0.0206(18) 0.041(2) -0.0008(16) -0.0228(18) 0.0058(15)
C10 0.0286(19) 0.0233(18) 0.033(2) 0.0054(15) -0.0175(16) -0.0020(15)
C11 0.0190(16) 0.0159(16) 0.0290(18) 0.0050(13) -0.0119(14) -0.0051(13)
C12 0.0289(19) 0.0217(17) 0.0278(19) -0.0044(14) -0.0155(16) 0.0031(14)
C13 0.043(2) 0.036(2) 0.028(2) -0.0091(17) -0.0118(18) 0.0106(19)
C14 0.054(3) 0.055(3) 0.044(3) -0.006(2) -0.032(2) -0.014(2)
C15 0.0238(18) 0.0254(18) 0.0268(18) 0.0055(15) -0.0102(15) 0.0002(14)
C16 0.040(2) 0.033(2) 0.045(3) -0.0104(19) -0.018(2) 0.0044(19)
C17 0.037(2) 0.049(3) 0.028(2) 0.0104(19) -0.0076(18) -0.006(2)
C18 0.0219(17) 0.0168(16) 0.0220(17) 0.0019(13) -0.0130(14) 0.0030(13)
C19 0.0260(18) 0.0197(17) 0.0207(17) 0.0014(13) -0.0111(14) 0.0003(14)
C20 0.033(2) 0.0271(19) 0.0221(18) 0.0046(15) -0.0127(15) -0.0017(15)
C21 0.045(2) 0.0187(18) 0.034(2) 0.0120(15) -0.0197(18) -0.0027(16)
C22 0.043(2) 0.0183(18) 0.038(2) 0.0019(16) -0.0230(19) 0.0046(16)
C23 0.0283(19) 0.0192(17) 0.0284(19) -0.0006(14) -0.0170(15) 0.0058(14)
C24 0.034(2) 0.0233(18) 0.0187(17) -0.0011(14) -0.0056(15) -0.0026(15)
C25 0.036(2) 0.029(2) 0.0240(18) -0.0032(15) -0.0132(16) 0.0048(16)
C26 0.032(2) 0.037(2) 0.044(3) -0.0149(19) -0.0109(19) -0.0031(18)
C27 0.046(2) 0.026(2) 0.030(2) -0.0071(16) -0.0183(19) 0.0136(17)
C28 0.099(4) 0.028(2) 0.042(3) -0.0100(19) -0.044(3) 0.012(2)
C29 0.047(3) 0.141(7) 0.068(4) -0.061(5) -0.019(3) 0.040(4)
C30 0.0194(16) 0.0213(17) 0.0189(16) -0.0021(13) -0.0057(13) 0.0042(13)
C31 0.0151(16) 0.0253(18) 0.0249(18) -0.0011(14) -0.0044(14) -0.0041(13)
C32 0.0216(17) 0.0181(16) 0.0160(15) 0.0010(12) -0.0043(13) -0.0043(13)
C33 0.0203(18) 0.033(2) 0.032(2) -0.0104(16) -0.0025(16) 0.0050(15)
C34 0.0267(19) 0.0270(19) 0.0219(18) -0.0028(14) -0.0028(15) -0.0117(15)
C35 0.0194(16) 0.0163(16) 0.0175(16) -0.0033(12) -0.0036(13) -0.0007(12)
C36 0.0226(17) 0.0188(17) 0.0228(17) -0.0030(13) -0.0056(14) 0.0026(13)
C37 0.0257(18) 0.0171(17) 0.032(2) -0.0068(14) -0.0087(15) 0.0017(14)
C38 0.033(2) 0.0249(19) 0.030(2) -0.0100(15) -0.0128(17) -0.0021(16)
C39 0.0290(19) 0.0268(19) 0.0239(18) -0.0039(15) -0.0116(15) -0.0008(15)
C40 0.0221(17) 0.0168(16) 0.0185(16) 0.0005(13) -0.0019(13) 0.0006(13)
C41 0.047(2) 0.0179(18) 0.039(2) -0.0093(16) -0.026(2) 0.0121(16)
C42 0.058(3) 0.033(2) 0.027(2) -0.0015(17) -0.010(2) 0.020(2)
C43 0.039(3) 0.030(2) 0.070(3) 0.004(2) -0.029(2) 0.0051(19)
C44 0.032(2) 0.0204(18) 0.0244(18) 0.0037(14) -0.0110(16) -0.0024(15)
C45 0.030(2) 0.0239(19) 0.031(2) 0.0040(15) -0.0085(16) 0.0008(15)
C46 0.035(3) 0.048(3) 0.060(3) 0.035(3) 0.003(2) 0.001(2)
C47 0.0210(16) 0.0120(15) 0.0163(15) 0.0022(12) -0.0003(13) -0.0016(12)
C48 0.0241(17) 0.0168(16) 0.0205(17) 0.0003(13) -0.0043(14) -0.0021(13)
C49 0.033(2) 0.0242(18) 0.0193(17) -0.0040(14) -0.0040(15) 0.0028(15)
C50 0.035(2) 0.0208(18) 0.0254(19) -0.0042(15) -0.0015(16) 0.0088(15)
C51 0.030(2) 0.0207(18) 0.0270(19) 0.0020(14) -0.0050(16) 0.0057(15)
C52 0.0246(17) 0.0147(15) 0.0185(16) 0.0018(12) -0.0040(14) -0.0019(13)
C53 0.0279(19) 0.0288(19) 0.0182(17) -0.0052(14) -0.0070(14) 0.0047(15)
C54 0.051(3) 0.043(3) 0.024(2) 0.0057(18) -0.0064(19) 0.013(2)
C55 0.044(3) 0.046(3) 0.037(2) -0.017(2) -0.021(2) 0.003(2)
C56 0.0290(19) 0.0186(17) 0.0199(17) 0.0019(13) -0.0070(14) 0.0007(14)
C57 0.040(2) 0.035(2) 0.027(2) 0.0003(17) -0.0149(18) 0.0038(18)
C58 0.043(2) 0.036(2) 0.0206(18) 0.0076(16) -0.0103(17) -0.0098(18)
C59 0.046(3) 0.031(2) 0.052(3) -0.006(2) -0.009(2) 0.004(2)
C60 0.044(3) 0.032(2) 0.047(3) -0.010(2) -0.006(2) 0.000(2)
C61 0.051(3) 0.042(3) 0.063(3) -0.022(3) -0.007(3) 0.001(2)
C62 0.038(3) 0.038(3) 0.099(5) -0.031(3) -0.004(3) 0.002(2)
C63 0.053(3) 0.030(3) 0.075(4) -0.010(3) 0.006(3) 0.002(2)
C64 0.057(3) 0.045(3) 0.051(3) -0.003(2) -0.002(3) 0.006(3)
C65 0.062(4) 0.070(4) 0.051(3) -0.006(3) -0.023(3) -0.001(3)

loop_
_atom_type_symbol
_atom_type_description
_atom_type_scat_dispersion_real
_atom_type_scat_dispersion_imag
_atom_type_scat_source
C C 0.0181 0.0091 'International Tables Vol C Tables 4.2.6.8 and 6.1.1.4'
H H 0.0000 0.0000 'International Tables Vol C Tables 4.2.6.8 and 6.1.1.4'
Ga Ga -1.2846 0.7763 'International Tables Vol C Tables 4.2.6.8 and 6.1.1.4'
N N 0.0311 0.0180 'International Tables Vol C Tables 4.2.6.8 and 6.1.1.4'
O O 0.0492 0.0322 'International Tables Vol C Tables 4.2.6.8 and 6.1.1.4'
P P 0.2955 0.4335 'International Tables Vol C Tables 4.2.6.8 and 6.1.1.4'

loop_
_exptl_crystal_face_index_h
_exptl_crystal_face_index_k
_exptl_crystal_face_index_l
_exptl_crystal_face_perp_dist
1 0 0 0.0520
-1 0 0 0.0270
0 -1 -1 0.0607
0 5 0 0.0752
0 -1 2 0.0654
2 9 -3 0.0795

loop_
_geom_angle_atom_site_label_1
_geom_angle_atom_site_label_2
_geom_angle_atom_site_label_3
_geom_angle
P1A Ga1 P6A 100.62(17)
O1B Ga1 P5B 123.9(3)
O1B Ga1 N1 97.5(2)
O1B Ga1 N2 100.4(2)
N1 Ga1 P1A 119.04(9)
N1 Ga1 P5B 118.0(2)
N1 Ga1 P6A 110.34(16)
N2 Ga1 P1A 112.96(9)
N2 Ga1 P5B 116.0(3)
N2 Ga1 P6A 119.13(19)
N2 Ga1 N1 95.92(12)
P1B Ga2 P6B 101.13(16)
O1A Ga2 P5A 123.91(16)
O1A Ga2 N3 98.64(15)
O1A Ga2 N4 100.82(16)
N3 Ga2 P1B 115.40(10)
N3 Ga2 P5A 117.33(14)
N3 Ga2 P6B 117.86(19)
N3 Ga2 N4 96.46(11)
N4 Ga2 P1B 119.73(10)
N4 Ga2 P5A 114.95(12)
N4 Ga2 P6B 107.05(16)
P2A P1A Ga1 101.78(6)
P3A P1A Ga1 101.65(12)
P3A P1A P2A 59.78(11)
P2B P1B Ga2 102.19(10)
P3B P1B Ga2 102.65(17)
P3B P1B P2B 59.65(17)
P1A P2A P4A 105.14(12)
P3A P2A P1A 60.10(11)
P3A P2A P4A 105.92(15)
P3B P2B P1B 59.70(16)
P3B P2B P4B 106.4(2)
P4B P2B P1B 105.7(2)
P1A P3A P5A 108.38(19)
P2A P3A P1A 60.11(9)
P2A P3A P5A 106.11(17)
P1B P3B P5B 108.8(4)
P2B P3B P1B 60.65(14)
P2B P3B P5B 106.4(3)
P2A P4A H4A 92(3)
P6A P4A P2A 105.07(19)
P6A P4A H4A 100(3)
P2B P4B H4B 92(4)
P6B P4B P2B 105.3(3)
P6B P4B H4B 101(4)
P3A P5A Ga2 98.6(2)
P6A P5A Ga2 102.8(2)
P6A P5A P3A 103.8(3)
Ga1 P5B P3B 97.5(5)
P6B P5B Ga1 102.6(3)
P6B P5B P3B 103.6(5)
P4A P6A Ga1 90.1(3)
P5A P6A Ga1 94.52(18)
P5A P6A P4A 103.4(3)
P4B P6B Ga2 88.6(3)
P5B P6B Ga2 93.0(3)
P5B P6B P4B 103.3(4)
Ga2 O1A H1A 109.5
Ga1 O1B H1B 109.5
C1 N1 Ga1 120.7(2)
C1 N1 C6 120.1(3)
C6 N1 Ga1 119.1(2)
C3 N2 Ga1 120.9(2)
C3 N2 C18 118.4(3)
C18 N2 Ga1 120.7(2)
C30 N3 Ga2 118.8(2)
C30 N3 C35 119.9(3)
C35 N3 Ga2 121.2(2)
C32 N4 Ga2 119.5(2)
C32 N4 C47 121.0(3)
C47 N4 Ga2 119.2(2)
N1 C1 C2 123.9(3)
N1 C1 C4 119.6(3)
C2 C1 C4 116.5(3)
C1 C2 H2 115.8
C1 C2 C3 128.4(3)
C3 C2 H2 115.8
N2 C3 C2 123.5(3)
N2 C3 C5 120.2(3)
C2 C3 C5 116.3(3)
C1 C4 H4C 109.5
C1 C4 H4D 109.5
C1 C4 H4E 109.5
H4C C4 H4D 109.5
H4C C4 H4E 109.5
H4D C4 H4E 109.5
C3 C5 H5A 109.5
C3 C5 H5B 109.5
C3 C5 H5C 109.5
H5A C5 H5B 109.5
H5A C5 H5C 109.5
H5B C5 H5C 109.5
C7 C6 N1 117.6(3)
C11 C6 N1 120.3(3)
C11 C6 C7 122.1(3)
C6 C7 C12 122.1(3)
C8 C7 C6 117.1(3)
C8 C7 C12 120.8(3)
C7 C8 H8 119.1
C9 C8 C7 121.8(4)
C9 C8 H8 119.1
C8 C9 H9 120.1
C8 C9 C10 119.9(3)
C10 C9 H9 120.1
C9 C10 H10 119.3
C9 C10 C11 121.4(4)
C11 C10 H10 119.3
C6 C11 C10 117.6(3)
C6 C11 C15 124.2(3)
C10 C11 C15 118.1(3)
C7 C12 H12 107.4
C7 C12 C13 112.7(3)
C7 C12 C14 111.5(3)
C13 C12 H12 107.4
C14 C12 H12 107.4
C14 C12 C13 110.1(3)
C12 C13 H13A 109.5
C12 C13 H13B 109.5
C12 C13 H13C 109.5
H13A C13 H13B 109.5
H13A C13 H13C 109.5
H13B C13 H13C 109.5
C12 C14 H14A 109.5
C12 C14 H14B 109.5
C12 C14 H14C 109.5
H14A C14 H14B 109.5
H14A C14 H14C 109.5
H14B C14 H14C 109.5
C11 C15 H15 108.2
C11 C15 C16 111.1(3)
C11 C15 C17 112.8(3)
C16 C15 H15 108.2
C17 C15 H15 108.2
C17 C15 C16 108.1(3)
C15 C16 H16A 109.5
C15 C16 H16B 109.5
C15 C16 H16C 109.5
H16A C16 H16B 109.5
H16A C16 H16C 109.5
H16B C16 H16C 109.5
C15 C17 H17A 109.5
C15 C17 H17B 109.5
C15 C17 H17C 109.5
H17A C17 H17B 109.5
H17A C17 H17C 109.5
H17B C17 H17C 109.5
C19 C18 N2 118.7(3)
C23 C18 N2 119.9(3)
C23 C18 C19 121.4(3)
C18 C19 C24 123.1(3)
C20 C19 C18 118.3(3)
C20 C19 C24 118.6(3)
C19 C20 H20 119.6
C21 C20 C19 120.7(4)
C21 C20 H20 119.6
C20 C21 H21 119.8
C20 C21 C22 120.4(4)
C22 C21 H21 119.8
C21 C22 H22 119.3
C21 C22 C23 121.3(4)
C23 C22 H22 119.3
C18 C23 C27 122.7(3)
C22 C23 C18 117.9(3)
C22 C23 C27 119.4(3)
C19 C24 H24 108.2
C19 C24 C25 112.1(3)
C19 C24 C26 110.9(3)
C25 C24 H24 108.2
C25 C24 C26 109.2(3)
C26 C24 H24 108.2
C24 C25 H25A 109.5
C24 C25 H25B 109.5
C24 C25 H25C 109.5
H25A C25 H25B 109.5
H25A C25 H25C 109.5
H25B C25 H25C 109.5
C24 C26 H26A 109.5
C24 C26 H26B 109.5
C24 C26 H26C 109.5
H26A C26 H26B 109.5
H26A C26 H26C 109.5
H26B C26 H26C 109.5
C23 C27 H27 108.0
C23 C27 C28 112.1(4)
C28 C27 H27 108.0
C29 C27 C23 111.7(4)
C29 C27 H27 108.0
C29 C27 C28 108.8(4)
C27 C28 H28A 109.5
C27 C28 H28B 109.5
C27 C28 H28C 109.5
H28A C28 H28B 109.5
H28A C28 H28C 109.5
H28B C28 H28C 109.5
C27 C29 H29A 109.5
C27 C29 H29B 109.5
C27 C29 H29C 109.5
H29A C29 H29B 109.5
H29A C29 H29C 109.5
H29B C29 H29C 109.5
N3 C30 C31 124.4(3)
N3 C30 C33 119.3(3)
C31 C30 C33 116.3(3)
C30 C31 H31 115.8
C30 C31 C32 128.4(3)
C32 C31 H31 115.8
N4 C32 C31 123.2(3)
N4 C32 C34 120.4(3)
C31 C32 C34 116.4(3)
C30 C33 H33A 109.5
C30 C33 H33B 109.5
C30 C33 H33C 109.5
H33A C33 H33B 109.5
H33A C33 H33C 109.5
H33B C33 H33C 109.5
C32 C34 H34A 109.5
C32 C34 H34B 109.5
C32 C34 H34C 109.5
H34A C34 H34B 109.5
H34A C34 H34C 109.5
H34B C34 H34C 109.5
C36 C35 N3 120.3(3)
C40 C35 N3 118.6(3)
C40 C35 C36 121.1(3)
C35 C36 C41 123.4(3)
C37 C36 C35 118.0(3)
C37 C36 C41 118.6(3)
C36 C37 H37 119.4
C38 C37 C36 121.2(3)
C38 C37 H37 119.4
C37 C38 H38 119.9
C39 C38 C37 120.3(3)
C39 C38 H38 119.9
C38 C39 H39 119.6
C38 C39 C40 120.8(4)
C40 C39 H39 119.6
C35 C40 C44 122.6(3)
C39 C40 C35 118.5(3)
C39 C40 C44 118.8(3)
C36 C41 H41 108.8
C36 C41 C42 111.7(4)
C36 C41 C43 110.1(4)
C42 C41 H41 108.8
C42 C41 C43 108.6(3)
C43 C41 H41 108.8
C41 C42 H42A 109.5
C41 C42 H42B 109.5
C41 C42 H42C 109.5
H42A C42 H42B 109.5
H42A C42 H42C 109.5
H42B C42 H42C 109.5
C41 C43 H43A 109.5
C41 C43 H43B 109.5
C41 C43 H43C 109.5
H43A C43 H43B 109.5
H43A C43 H43C 109.5
H43B C43 H43C 109.5
C40 C44 H44 108.0
C45 C44 C40 111.6(3)
C45 C44 H44 108.0
C46 C44 C40 110.8(3)
C46 C44 H44 108.0
C46 C44 C45 110.4(3)
C44 C45 H45A 109.5
C44 C45 H45B 109.5
C44 C45 H45C 109.5
H45A C45 H45B 109.5
H45A C45 H45C 109.5
H45B C45 H45C 109.5
C44 C46 H46A 109.5
C44 C46 H46B 109.5
C44 C46 H46C 109.5
H46A C46 H46B 109.5
H46A C46 H46C 109.5
H46B C46 H46C 109.5
C48 C47 N4 119.7(3)
C48 C47 C52 122.2(3)
C52 C47 N4 118.0(3)
C47 C48 C53 124.2(3)
C49 C48 C47 117.2(3)
C49 C48 C53 118.6(3)
C48 C49 H49 119.2
C50 C49 C48 121.7(3)
C50 C49 H49 119.2
C49 C50 H50 119.8
C49 C50 C51 120.3(3)
C51 C50 H50 119.8
C50 C51 H51 119.6
C50 C51 C52 120.9(4)
C52 C51 H51 119.6
C47 C52 C56 122.1(3)
C51 C52 C47 117.7(3)
C51 C52 C56 120.2(3)
C48 C53 H53 108.3
C48 C53 C54 111.4(3)
C48 C53 C55 110.6(3)
C54 C53 H53 108.3
C55 C53 H53 108.3
C55 C53 C54 109.8(4)
C53 C54 H54A 109.5
C53 C54 H54B 109.5
C53 C54 H54C 109.5
H54A C54 H54B 109.5
H54A C54 H54C 109.5
H54B C54 H54C 109.5
C53 C55 H55A 109.5
C53 C55 H55B 109.5
C53 C55 H55C 109.5
H55A C55 H55B 109.5
H55A C55 H55C 109.5
H55B C55 H55C 109.5
C52 C56 H56 107.1
C52 C56 C58 112.2(3)
C57 C56 C52 113.5(3)
C57 C56 H56 107.1
C57 C56 C58 109.3(3)
C58 C56 H56 107.1
C56 C57 H57A 109.5
C56 C57 H57B 109.5
C56 C57 H57C 109.5
H57A C57 H57B 109.5
H57A C57 H57C 109.5
H57B C57 H57C 109.5
C56 C58 H58A 109.5
C56 C58 H58B 109.5
C56 C58 H58C 109.5
H58A C58 H58B 109.5
H58A C58 H58C 109.5
H58B C58 H58C 109.5
C66B C71B H71B 120.0
C66B C71B C70B 120.0
C70B C71B H71B 120.0
C71B C66B C72B 121.6(15)
C67B C66B C71B 120.0
C67B C66B C72B 118.0(15)
C66B C67B H67B 120.0
C68B C67B C66B 120.0
C68B C67B H67B 120.0
C67B C68B H68B 120.0
C67B C68B C69B 120.0
C69B C68B H68B 120.0
C68B C69B H69B 120.0
C68B C69B C70B 120.0
C70B C69B H69B 120.0
C71B C70B H70B 120.0
C69B C70B C71B 120.0
C69B C70B H70B 120.0
C66B C72B H72A 109.5
C66B C72B H72B 109.5
C66B C72B H72C 109.5
H72A C72B H72B 109.5
H72A C72B H72C 109.5
H72B C72B H72C 109.5
C71C C66C C67C 120.0
C71C C66C C72C 119.4(14)
C67C C66C C72C 120.2(14)
C66C C71C H71C 120.0
C70C C71C C66C 120.0
C70C C71C H71C 120.0
C71C C70C H70C 120.0
C71C C70C C69C 120.0
C69C C70C H70C 120.0
C70C C69C H69C 120.0
C68C C69C C70C 120.0
C68C C69C H69C 120.0
C69C C68C H68C 120.0
C67C C68C C69C 120.0
C67C C68C H68C 120.0
C66C C67C H67C 120.0
C68C C67C C66C 120.0
C68C C67C H67C 120.0
C66C C72C H72D 109.5
C66C C72C H72E 109.5
C66C C72C H72F 109.5
H72D C72C H72E 109.5
H72D C72C H72F 109.5
H72E C72C H72F 109.5
C60 C59 C64 119.3(5)
C60 C59 C65 121.4(5)
C64 C59 C65 119.3(5)
C59 C60 H60 119.4
C59 C60 C61 121.2(5)
C61 C60 H60 119.4
C60 C61 H61 120.6
C62 C61 C60 118.9(6)
C62 C61 H61 120.6
C61 C62 H62 120.1
C63 C62 C61 119.9(6)
C63 C62 H62 120.1
C62 C63 H63 119.1
C62 C63 C64 121.8(6)
C64 C63 H63 119.1
C59 C64 H64 120.6
C63 C64 C59 118.9(6)
C63 C64 H64 120.6
C59 C65 H65A 109.5
C59 C65 H65B 109.5
C59 C65 H65C 109.5
H65A C65 H65B 109.5
H65A C65 H65C 109.5
H65B C65 H65C 109.5
C71A C72A C67A 120.0
C71A C72A C73A 119.1(7)
C67A C72A C73A 120.9(7)
C72A C71A H71A 120.0
C70A C71A C72A 120.0
C70A C71A H71A 120.0
C71A C70A H70A 120.0
C71A C70A C69A 120.0
C69A C70A H70A 120.0
C70A C69A H69A 120.0
C70A C69A C68A 120.0
C68A C69A H69A 120.0
C69A C68A H68A 120.0
C67A C68A C69A 120.0
C67A C68A H68A 120.0
C72A C67A H67A 120.0
C68A C67A C72A 120.0
C68A C67A H67A 120.0
C72A C73A H73A 109.5
C72A C73A H73B 109.5
C72A C73A H73C 109.5
H73A C73A H73B 109.5
H73A C73A H73C 109.5
H73B C73A H73C 109.5

loop_
_geom_bond_atom_site_label_1
_geom_bond_atom_site_label_2
_geom_bond_distance
Ga1 P1A 2.3656(14)
Ga1 P5B 2.227(10)
Ga1 P6A 2.432(6)
Ga1 O1B 1.909(6)
Ga1 N1 1.961(3)
Ga1 N2 1.955(3)
Ga2 P1B 2.304(2)
Ga2 P5A 2.252(4)
Ga2 P6B 2.508(6)
Ga2 O1A 1.915(4)
Ga2 N3 1.956(3)
Ga2 N4 1.965(3)
P1A P2A 2.204(2)
P1A P3A 2.203(3)
P1B P2B 2.210(3)
P1B P3B 2.189(5)
P2A P3A 2.196(3)
P2A P4A 2.217(4)
P2B P3B 2.188(5)
P2B P4B 2.210(7)
P3A P5A 2.229(6)
P3B P5B 2.238(13)
P4A H4A 1.33(8)
P4A P6A 2.186(8)
P4B H4B 1.41(10)
P4B P6B 2.201(10)
P5A P6A 2.179(7)
P5B P6B 2.195(10)
O1A H1A 0.8200
O1B H1B 0.8200
N1 C1 1.327(4)
N1 C6 1.448(4)
N2 C3 1.338(5)
N2 C18 1.444(4)
N3 C30 1.337(5)
N3 C35 1.456(4)
N4 C32 1.329(4)
N4 C47 1.450(4)
C1 C2 1.399(5)
C1 C4 1.514(5)
C2 H2 0.9300
C2 C3 1.403(5)
C3 C5 1.514(5)
C4 H4C 0.9600
C4 H4D 0.9600
C4 H4E 0.9600
C5 H5A 0.9600
C5 H5B 0.9600
C5 H5C 0.9600
C6 C7 1.416(5)
C6 C11 1.399(5)
C7 C8 1.395(5)
C7 C12 1.523(5)
C8 H8 0.9300
C8 C9 1.378(6)
C9 H9 0.9300
C9 C10 1.379(6)
C10 H10 0.9300
C10 C11 1.401(5)
C11 C15 1.518(5)
C12 H12 0.9800
C12 C13 1.529(6)
C12 C14 1.527(5)
C13 H13A 0.9600
C13 H13B 0.9600
C13 H13C 0.9600
C14 H14A 0.9600
C14 H14B 0.9600
C14 H14C 0.9600
C15 H15 0.9800
C15 C16 1.532(6)
C15 C17 1.525(5)
C16 H16A 0.9600
C16 H16B 0.9600
C16 H16C 0.9600
C17 H17A 0.9600
C17 H17B 0.9600
C17 H17C 0.9600
C18 C19 1.406(5)
C18 C23 1.405(5)
C19 C20 1.394(5)
C19 C24 1.522(5)
C20 H20 0.9300
C20 C21 1.379(5)
C21 H21 0.9300
C21 C22 1.379(6)
C22 H22 0.9300
C22 C23 1.392(5)
C23 C27 1.522(5)
C24 H24 0.9800
C24 C25 1.523(5)
C24 C26 1.540(6)
C25 H25A 0.9600
C25 H25B 0.9600
C25 H25C 0.9600
C26 H26A 0.9600
C26 H26B 0.9600
C26 H26C 0.9600
C27 H27 0.9800
C27 C28 1.538(6)
C27 C29 1.519(7)
C28 H28A 0.9600
C28 H28B 0.9600
C28 H28C 0.9600
C29 H29A 0.9600
C29 H29B 0.9600
C29 H29C 0.9600
C30 C31 1.396(5)
C30 C33 1.512(5)
C31 H31 0.9300
C31 C32 1.405(5)
C32 C34 1.505(5)
C33 H33A 0.9600
C33 H33B 0.9600
C33 H33C 0.9600
C34 H34A 0.9600
C34 H34B 0.9600
C34 H34C 0.9600
C35 C36 1.406(5)
C35 C40 1.401(5)
C36 C37 1.399(5)
C36 C41 1.521(5)
C37 H37 0.9300
C37 C38 1.378(6)
C38 H38 0.9300
C38 C39 1.378(5)
C39 H39 0.9300
C39 C40 1.400(5)
C40 C44 1.526(5)
C41 H41 0.9800
C41 C42 1.536(6)
C41 C43 1.540(6)
C42 H42A 0.9600
C42 H42B 0.9600
C42 H42C 0.9600
C43 H43A 0.9600
C43 H43B 0.9600
C43 H43C 0.9600
C44 H44 0.9800
C44 C45 1.522(5)
C44 C46 1.522(6)
C45 H45A 0.9600
C45 H45B 0.9600
C45 H45C 0.9600
C46 H46A 0.9600
C46 H46B 0.9600
C46 H46C 0.9600
C47 C48 1.407(5)
C47 C52 1.408(5)
C48 C49 1.401(5)
C48 C53 1.508(5)
C49 H49 0.9300
C49 C50 1.375(6)
C50 H50 0.9300
C50 C51 1.386(6)
C51 H51 0.9300
C51 C52 1.400(5)
C52 C56 1.523(5)
C53 H53 0.9800
C53 C54 1.536(6)
C53 C55 1.535(6)
C54 H54A 0.9600
C54 H54B 0.9600
C54 H54C 0.9600
C55 H55A 0.9600
C55 H55B 0.9600
C55 H55C 0.9600
C56 H56 0.9800
C56 C57 1.523(5)
C56 C58 1.531(5)
C57 H57A 0.9600
C57 H57B 0.9600
C57 H57C 0.9600
C58 H58A 0.9600
C58 H58B 0.9600
C58 H58C 0.9600
C71B H71B 0.9300
C71B C66B 1.3900
C71B C70B 1.3900
C66B C67B 1.3900
C66B C72B 1.55(3)
C67B H67B 0.9300
C67B C68B 1.3900
C68B H68B 0.9300
C68B C69B 1.3900
C69B H69B 0.9300
C69B C70B 1.3900
C70B H70B 0.9300
C72B H72A 0.9600
C72B H72B 0.9600
C72B H72C 0.9600
C66C C71C 1.3900
C66C C67C 1.3900
C66C C72C 1.44(2)
C71C H71C 0.9300
C71C C70C 1.3900
C70C H70C 0.9300
C70C C69C 1.3900
C69C H69C 0.9300
C69C C68C 1.3900
C68C H68C 0.9300
C68C C67C 1.3900
C67C H67C 0.9300
C72C H72D 0.9600
C72C H72E 0.9600
C72C H72F 0.9600
C59 C60 1.357(7)
C59 C64 1.410(7)
C59 C65 1.478(8)
C60 H60 0.9300
C60 C61 1.396(8)
C61 H61 0.9300
C61 C62 1.387(9)
C62 H62 0.9300
C62 C63 1.359(9)
C63 H63 0.9300
C63 C64 1.372(9)
C64 H64 0.9300
C65 H65A 0.9600
C65 H65B 0.9600
C65 H65C 0.9600
C72A C71A 1.3900
C72A C67A 1.3900
C72A C73A 1.530(14)
C71A H71A 0.9300
C71A C70A 1.3900
C70A H70A 0.9300
C70A C69A 1.3900
C69A H69A 0.9300
C69A C68A 1.3900
C68A H68A 0.9300
C68A C67A 1.3900
C67A H67A 0.9300
C73A H73A 0.9600
C73A H73B 0.9600
C73A H73C 0.9600

loop_
_geom_torsion_atom_site_label_1
_geom_torsion_atom_site_label_2
_geom_torsion_atom_site_label_3
_geom_torsion_atom_site_label_4
_geom_torsion
Ga1 N1 C1 C2 -12.3(5)
Ga1 N1 C1 C4 168.9(3)
Ga1 N1 C6 C7 85.0(3)
Ga1 N1 C6 C11 -93.5(3)
Ga1 N2 C3 C2 9.5(5)
Ga1 N2 C3 C5 -173.5(3)
Ga1 N2 C18 C19 -94.3(3)
Ga1 N2 C18 C23 86.5(4)
Ga2 N3 C30 C31 10.7(5)
Ga2 N3 C30 C33 -171.3(3)
Ga2 N3 C35 C36 88.5(4)
Ga2 N3 C35 C40 -90.8(3)
Ga2 N4 C32 C31 -13.3(5)
Ga2 N4 C32 C34 168.2(3)
Ga2 N4 C47 C48 -91.7(3)
Ga2 N4 C47 C52 85.2(3)
N1 C1 C2 C3 -11.1(7)
N1 C6 C7 C8 -178.7(3)
N1 C6 C7 C12 2.1(5)
N1 C6 C11 C10 179.3(3)
N1 C6 C11 C15 1.0(5)
N2 C18 C19 C20 -179.3(3)
N2 C18 C19 C24 -0.9(5)
N2 C18 C23 C22 178.9(3)
N2 C18 C23 C27 -0.4(5)
N3 C30 C31 C32 15.3(6)
N3 C35 C36 C37 -179.5(3)
N3 C35 C36 C41 2.3(5)
N3 C35 C40 C39 179.3(3)
N3 C35 C40 C44 -2.3(5)
N4 C47 C48 C49 174.8(3)
N4 C47 C48 C53 -5.3(5)
N4 C47 C52 C51 -175.1(3)
N4 C47 C52 C56 5.7(5)
C1 N1 C6 C7 -98.4(4)
C1 N1 C6 C11 83.1(4)
C1 C2 C3 N2 12.7(6)
C1 C2 C3 C5 -164.4(4)
C3 N2 C18 C19 84.0(4)
C3 N2 C18 C23 -95.3(4)
C4 C1 C2 C3 167.8(4)
C6 N1 C1 C2 171.2(3)
C6 N1 C1 C4 -7.7(5)
C6 C7 C8 C9 -0.5(5)
C6 C7 C12 C13 -149.3(3)
C6 C7 C12 C14 86.2(4)
C6 C11 C15 C16 117.2(4)
C6 C11 C15 C17 -121.2(4)
C7 C6 C11 C10 0.8(5)
C7 C6 C11 C15 -177.5(3)
C7 C8 C9 C10 0.5(6)
C8 C7 C12 C13 31.5(5)
C8 C7 C12 C14 -93.0(4)
C8 C9 C10 C11 0.2(6)
C9 C10 C11 C6 -0.8(5)
C9 C10 C11 C15 177.6(3)
C10 C11 C15 C16 -61.1(4)
C10 C11 C15 C17 60.5(4)
C11 C6 C7 C8 -0.1(5)
C11 C6 C7 C12 -179.4(3)
C12 C7 C8 C9 178.8(4)
C18 N2 C3 C2 -168.8(3)
C18 N2 C3 C5 8.2(5)
C18 C19 C20 C21 0.4(6)
C18 C19 C24 C25 119.6(4)
C18 C19 C24 C26 -118.1(4)
C18 C23 C27 C28 -136.6(4)
C18 C23 C27 C29 100.9(5)
C19 C18 C23 C22 -0.3(5)
C19 C18 C23 C27 -179.6(3)
C19 C20 C21 C22 -0.3(6)
C20 C19 C24 C25 -62.0(4)
C20 C19 C24 C26 60.4(5)
C20 C21 C22 C23 -0.2(6)
C21 C22 C23 C18 0.4(6)
C21 C22 C23 C27 179.8(4)
C22 C23 C27 C28 44.1(5)
C22 C23 C27 C29 -78.4(6)
C23 C18 C19 C20 -0.1(5)
C23 C18 C19 C24 178.4(3)
C24 C19 C20 C21 -178.2(4)
C30 N3 C35 C36 -93.9(4)
C30 N3 C35 C40 86.8(4)
C30 C31 C32 N4 -13.7(6)
C30 C31 C32 C34 164.9(4)
C32 N4 C47 C48 81.7(4)
C32 N4 C47 C52 -101.4(4)
C33 C30 C31 C32 -162.8(4)
C35 N3 C30 C31 -166.9(3)
C35 N3 C30 C33 11.1(5)
C35 C36 C37 C38 0.3(6)
C35 C36 C41 C42 -125.7(4)
C35 C36 C41 C43 113.5(4)
C35 C40 C44 C45 127.1(4)
C35 C40 C44 C46 -109.4(4)
C36 C35 C40 C39 0.0(5)
C36 C35 C40 C44 178.5(3)
C36 C37 C38 C39 -0.2(6)
C37 C36 C41 C42 56.1(5)
C37 C36 C41 C43 -64.7(5)
C37 C38 C39 C40 -0.1(6)
C38 C39 C40 C35 0.2(6)
C38 C39 C40 C44 -178.4(4)
C39 C40 C44 C45 -54.4(4)
C39 C40 C44 C46 69.1(5)
C40 C35 C36 C37 -0.2(5)
C40 C35 C36 C41 -178.5(3)
C41 C36 C37 C38 178.6(4)
C47 N4 C32 C31 173.3(3)
C47 N4 C32 C34 -5.2(5)
C47 C48 C49 C50 1.3(6)
C47 C48 C53 C54 117.2(4)
C47 C48 C53 C55 -120.3(4)
C47 C52 C56 C57 -159.3(3)
C47 C52 C56 C58 76.1(4)
C48 C47 C52 C51 1.7(5)
C48 C47 C52 C56 -177.5(3)
C48 C49 C50 C51 -0.3(6)
C49 C48 C53 C54 -62.8(5)
C49 C48 C53 C55 59.6(5)
C49 C50 C51 C52 0.0(6)
C50 C51 C52 C47 -0.7(5)
C50 C51 C52 C56 178.5(4)
C51 C52 C56 C57 21.6(5)
C51 C52 C56 C58 -103.0(4)
C52 C47 C48 C49 -1.9(5)
C52 C47 C48 C53 178.0(3)
C53 C48 C49 C50 -178.7(4)
C71B C66B C67B C68B 0.0
C66B C71B C70B C69B 0.0
C66B C67B C68B C69B 0.0
C67B C68B C69B C70B 0.0
C68B C69B C70B C71B 0.0
C70B C71B C66B C67B 0.0
C70B C71B C66B C72B -173(2)
C72B C66B C67B C68B 172.9(19)
C66C C71C C70C C69C 0.0
C71C C66C C67C C68C 0.0
C71C C70C C69C C68C 0.0
C70C C69C C68C C67C 0.0
C69C C68C C67C C66C 0.0
C67C C66C C71C C70C 0.0
C72C C66C C71C C70C -173.0(17)
C72C C66C C67C C68C 173.0(17)
C59 C60 C61 C62 -2.0(8)
C60 C59 C64 C63 -3.1(7)
C60 C61 C62 C63 0.9(8)
C61 C62 C63 C64 -1.0(8)
C62 C63 C64 C59 2.1(8)
C64 C59 C60 C61 3.1(7)
C65 C59 C60 C61 -175.4(5)
C65 C59 C64 C63 175.4(5)
C72A C71A C70A C69A 0.0
C71A C72A C67A C68A 0.0
C71A C70A C69A C68A 0.0
C70A C69A C68A C67A 0.0
C69A C68A C67A C72A 0.0
C67A C72A C71A C70A 0.0
C73A C72A C71A C70A -178.3(10)
C73A C72A C67A C68A 178.2(10)

loop_
_exptl_oxdiff_crystal_face_indexfrac_h
_exptl_oxdiff_crystal_face_indexfrac_k
_exptl_oxdiff_crystal_face_indexfrac_l
_exptl_oxdiff_crystal_face_x
_exptl_oxdiff_crystal_face_y
_exptl_oxdiff_crystal_face_z
0.9991 0.0009 -0.0013 -0.1145 0.0005 -0.0498
-0.9991 -0.0009 0.0013 0.1145 -0.0005 0.0498
0.0002 -0.9992 -1.0002 0.0093 0.0739 -0.1111
-0.0024 4.9966 -0.4981 -0.0319 -0.4839 0.0703
0.0010 -0.9996 2.4992 -0.0001 0.1468 0.1975
1.9933 8.9959 -3.4986 -0.2794 -0.9242 -0.2022
